data_4063132
_journal_name_full Organometallics
_journal_paper_doi 10.1021/om049906u
_journal_year 2004
_chemical_formula_sum 'C26 H50 Mg N4'
_chemical_formula_weight 443.01
_space_group_IT_number 14
_symmetry_cell_setting monoclinic
_symmetry_space_group_name_Hall '-P 2yn'
_symmetry_space_group_name_H-M 'P 1 21/n 1'
_cell_angle_alpha 90.00
_cell_angle_beta 90.381(2)
_cell_angle_gamma 90.00
_cell_formula_units_Z 4
_cell_length_a 10.0152(10)
_cell_length_b 17.6667(14)
_cell_length_c 15.9167(15)
_cell_measurement_temperature 295(2)
_cell_volume 2816.2(4)
_diffrn_ambient_temperature 295(2)
_exptl_crystal_density_diffrn 1.045
_cod_original_sg_symbol_H-M 'P 21/n'
_cod_database_code 4063132

loop_
_symmetry_equiv_pos_as_xyz
'x, y, z'
'-x+1/2, y+1/2, -z+1/2'
'-x, -y, -z'
'x-1/2, -y-1/2, z-1/2'

loop_
_atom_site_label
_atom_site_type_symbol
_atom_site_fract_x
_atom_site_fract_y
_atom_site_fract_z
_atom_site_U_iso_or_equiv
_atom_site_adp_type
_atom_site_occupancy
_atom_site_symmetry_multiplicity
_atom_site_calc_flag
_atom_site_refinement_flags
_atom_site_disorder_assembly
_atom_site_disorder_group
Mg1 Mg 0.45114(11) 0.74758(5) 0.86810(6) 0.0359(3) Uani 1 1 d . . .
N1 N 0.5676(3) 0.67992(13) 0.94739(15) 0.0397(7) Uani 1 1 d . . .
N2 N 0.3366(3) 0.80480(13) 0.95663(15) 0.0401(7) Uani 1 1 d . . .
C1 C 0.6731(4) 0.64025(19) 0.8181(2) 0.0637(11) Uani 1 1 d . . .
H1A H 0.5880 0.6267 0.7945 0.076 Uiso 1 1 calc R . .
H1B H 0.7416 0.6096 0.7933 0.076 Uiso 1 1 calc R . .
H1C H 0.6909 0.6927 0.8068 0.076 Uiso 1 1 calc R . .
C2 C 0.6391(4) 0.54446(18) 0.9276(2) 0.0727(12) Uani 1 1 d . . .
H2A H 0.6512 0.5327 0.9860 0.087 Uiso 1 1 calc R . .
H2B H 0.6975 0.5135 0.8946 0.087 Uiso 1 1 calc R . .
H2C H 0.5482 0.5348 0.9115 0.087 Uiso 1 1 calc R . .
C3 C 0.8112(4) 0.6478(2) 0.9450(2) 0.0779(13) Uani 1 1 d . . .
H3A H 0.8292 0.7000 0.9331 0.093 Uiso 1 1 calc R . .
H3B H 0.8763 0.6166 0.9176 0.093 Uiso 1 1 calc R . .
H3C H 0.8159 0.6395 1.0046 0.093 Uiso 1 1 calc R . .
C4 C 0.6715(3) 0.62726(18) 0.9127(2) 0.0473(9) Uani 1 1 d . . .
C5 C 0.5455(3) 0.68505(17) 1.0294(2) 0.0421(8) Uani 1 1 d . . .
C6 C 0.6158(4) 0.63774(19) 1.0958(2) 0.0621(11) Uani 1 1 d . . .
H6A H 0.6615 0.5965 1.0693 0.075 Uiso 1 1 calc R . .
H6B H 0.5512 0.6182 1.1344 0.075 Uiso 1 1 calc R . .
H6C H 0.6791 0.6686 1.1256 0.075 Uiso 1 1 calc R . .
C7 C 0.4535(4) 0.73548(18) 1.0661(2) 0.0453(9) Uani 1 1 d . . .
C8 C 0.3606(3) 0.78992(18) 1.03662(19) 0.0428(8) Uani 1 1 d . . .
C9 C 0.2926(4) 0.8297(2) 1.1097(2) 0.0630(11) Uani 1 1 d . . .
H9A H 0.2372 0.8699 1.0885 0.076 Uiso 1 1 calc R . .
H9B H 0.3591 0.8503 1.1469 0.076 Uiso 1 1 calc R . .
H9C H 0.2385 0.7940 1.1396 0.076 Uiso 1 1 calc R . .
C10 C 0.2305(4) 0.86042(18) 0.9302(2) 0.0508(9) Uani 1 1 d . . .
C11 C 0.0922(4) 0.8367(2) 0.9595(2) 0.0823(13) Uani 1 1 d . . .
H11A H 0.0767 0.7848 0.9445 0.099 Uiso 1 1 calc R . .
H11B H 0.0260 0.8681 0.9330 0.099 Uiso 1 1 calc R . .
H11C H 0.0868 0.8422 1.0194 0.099 Uiso 1 1 calc R . .
C12 C 0.2272(4) 0.85945(19) 0.8350(2) 0.0611(11) Uani 1 1 d . . .
H12A H 0.3131 0.8738 0.8138 0.073 Uiso 1 1 calc R . .
H12B H 0.1609 0.8945 0.8150 0.073 Uiso 1 1 calc R . .
H12C H 0.2054 0.8094 0.8157 0.073 Uiso 1 1 calc R . .
C13 C 0.2633(5) 0.94148(18) 0.9576(2) 0.0818(14) Uani 1 1 d . . .
H13A H 0.2502 0.9463 1.0171 0.098 Uiso 1 1 calc R . .
H13B H 0.2058 0.9763 0.9285 0.098 Uiso 1 1 calc R . .
H13C H 0.3547 0.9527 0.9445 0.098 Uiso 1 1 calc R . .
N3 N 0.5548(3) 0.81919(13) 0.78735(15) 0.0411(7) Uani 1 1 d . . .
N4 N 0.3410(3) 0.68504(13) 0.78112(15) 0.0400(7) Uani 1 1 d . . .
C14 C 0.6560(4) 0.8658(2) 0.9159(2) 0.0690(12) Uani 1 1 d . . .
H14A H 0.5711 0.8792 0.9393 0.083 Uiso 1 1 calc R . .
H14B H 0.7243 0.8973 0.9399 0.083 Uiso 1 1 calc R . .
H14C H 0.6751 0.8137 0.9282 0.083 Uiso 1 1 calc R . .
C15 C 0.7946(4) 0.8639(2) 0.7893(2) 0.0797(13) Uani 1 1 d . . .
H15A H 0.8217 0.8132 0.8025 0.096 Uiso 1 1 calc R . .
H15B H 0.8543 0.8991 0.8161 0.096 Uiso 1 1 calc R . .
H15C H 0.7970 0.8712 0.7296 0.096 Uiso 1 1 calc R . .
C16 C 0.6068(4) 0.95813(17) 0.8051(2) 0.0769(13) Uani 1 1 d . . .
H16A H 0.6113 0.9689 0.7461 0.092 Uiso 1 1 calc R . .
H16B H 0.6640 0.9923 0.8353 0.092 Uiso 1 1 calc R . .
H16C H 0.5165 0.9642 0.8238 0.092 Uiso 1 1 calc R . .
C17 C 0.6518(4) 0.87723(18) 0.8210(2) 0.0514(9) Uani 1 1 d . . .
C18 C 0.5296(3) 0.81285(17) 0.7060(2) 0.0440(8) Uani 1 1 d . . .
C19 C 0.5916(4) 0.8628(2) 0.6384(2) 0.0698(12) Uani 1 1 d . . .
H19A H 0.5271 0.8994 0.6196 0.084 Uiso 1 1 calc R . .
H19B H 0.6185 0.8320 0.5918 0.084 Uiso 1 1 calc R . .
H19C H 0.6681 0.8885 0.6613 0.084 Uiso 1 1 calc R . .
C20 C 0.4433(4) 0.75868(19) 0.6701(2) 0.0457(9) Uani 1 1 d . . .
C21 C 0.3597(3) 0.70111(17) 0.70071(19) 0.0427(8) Uani 1 1 d . . .
C22 C 0.2916(4) 0.65908(19) 0.6279(2) 0.0618(11) Uani 1 1 d . . .
H22A H 0.2468 0.6151 0.6491 0.074 Uiso 1 1 calc R . .
H22B H 0.3576 0.6439 0.5878 0.074 Uiso 1 1 calc R . .
H22C H 0.2278 0.6919 0.6012 0.074 Uiso 1 1 calc R . .
C23 C 0.2447(3) 0.62530(17) 0.8085(2) 0.0474(9) Uani 1 1 d . . .
C24 C 0.1001(4) 0.6425(2) 0.7807(2) 0.0715(12) Uani 1 1 d . . .
H24A H 0.0763 0.6927 0.7981 0.086 Uiso 1 1 calc R . .
H24B H 0.0407 0.6066 0.8059 0.086 Uiso 1 1 calc R . .
H24C H 0.0934 0.6388 0.7206 0.086 Uiso 1 1 calc R . .
C25 C 0.2854(4) 0.54555(18) 0.7810(2) 0.0728(12) Uani 1 1 d . . .
H25A H 0.2697 0.5400 0.7218 0.087 Uiso 1 1 calc R . .
H25B H 0.2334 0.5089 0.8110 0.087 Uiso 1 1 calc R . .
H25C H 0.3784 0.5378 0.7931 0.087 Uiso 1 1 calc R . .
C26 C 0.2450(4) 0.6257(2) 0.9043(2) 0.0665(11) Uani 1 1 d . . .
H26A H 0.3330 0.6140 0.9247 0.080 Uiso 1 1 calc R . .
H26B H 0.1830 0.5886 0.9244 0.080 Uiso 1 1 calc R . .
H26C H 0.2193 0.6749 0.9240 0.080 Uiso 1 1 calc R . .
H7 H 0.448(3) 0.7366(14) 1.1259(18) 0.041(8) Uiso 1 1 d . . .
H20 H 0.438(3) 0.7606(15) 0.6161(19) 0.044(9) Uiso 1 1 d . . .

loop_
_atom_site_aniso_label
_atom_site_aniso_U_11
_atom_site_aniso_U_22
_atom_site_aniso_U_33
_atom_site_aniso_U_23
_atom_site_aniso_U_13
_atom_site_aniso_U_12
Mg1 0.0445(7) 0.0377(5) 0.0255(5) 0.0002(5) -0.0013(4) -0.0021(5)
N1 0.0455(18) 0.0414(15) 0.0322(15) 0.0056(12) 0.0025(13) -0.0011(12)
N2 0.0478(18) 0.0405(14) 0.0320(15) 0.0003(12) -0.0012(13) 0.0028(12)
C1 0.077(3) 0.066(2) 0.049(2) 0.0024(19) 0.016(2) 0.023(2)
C2 0.087(3) 0.057(2) 0.074(3) 0.011(2) 0.020(2) 0.019(2)
C3 0.048(3) 0.111(3) 0.075(3) 0.007(3) 0.002(2) 0.012(2)
C4 0.049(2) 0.050(2) 0.042(2) 0.0062(16) 0.0052(17) 0.0081(17)
C5 0.043(2) 0.0488(19) 0.0349(19) 0.0067(16) -0.0044(15) -0.0039(16)
C6 0.071(3) 0.074(2) 0.041(2) 0.0197(19) -0.0045(19) 0.008(2)
C7 0.058(2) 0.056(2) 0.0221(18) 0.0028(16) 0.0025(16) -0.0001(17)
C8 0.049(2) 0.0484(19) 0.0309(19) -0.0038(15) 0.0026(16) -0.0038(17)
C9 0.081(3) 0.070(2) 0.038(2) -0.0124(19) 0.003(2) 0.011(2)
C10 0.063(3) 0.0455(19) 0.044(2) -0.0028(17) 0.0035(19) 0.0089(18)
C11 0.069(3) 0.111(3) 0.067(3) 0.012(3) 0.003(2) 0.022(3)
C12 0.074(3) 0.059(2) 0.050(2) 0.0037(19) -0.007(2) 0.018(2)
C13 0.122(4) 0.054(2) 0.070(3) -0.011(2) -0.008(3) 0.026(2)
N3 0.0487(18) 0.0411(15) 0.0334(15) 0.0048(12) -0.0055(13) -0.0084(13)
N4 0.0448(18) 0.0403(15) 0.0348(16) 0.0004(12) 0.0002(13) -0.0028(13)
C14 0.089(3) 0.066(2) 0.052(2) 0.0002(19) -0.021(2) -0.031(2)
C15 0.062(3) 0.104(3) 0.073(3) 0.010(2) -0.011(2) -0.034(3)
C16 0.105(4) 0.051(2) 0.075(3) 0.006(2) -0.006(3) -0.021(2)
C17 0.057(3) 0.046(2) 0.051(2) 0.0054(17) -0.0065(19) -0.0201(18)
C18 0.048(2) 0.0483(19) 0.0356(19) 0.0067(16) 0.0010(16) -0.0001(17)
C19 0.085(3) 0.082(3) 0.043(2) 0.021(2) 0.000(2) -0.019(2)
C20 0.053(2) 0.061(2) 0.0228(18) -0.0002(17) -0.0032(16) -0.0043(18)
C21 0.049(2) 0.0469(19) 0.0323(19) -0.0055(16) -0.0022(16) 0.0039(16)
C22 0.079(3) 0.067(2) 0.039(2) -0.0118(18) -0.0116(19) -0.012(2)
C23 0.052(2) 0.048(2) 0.042(2) 0.0003(16) -0.0021(17) -0.0132(17)
C24 0.057(3) 0.088(3) 0.069(3) -0.001(2) 0.001(2) -0.021(2)
C25 0.097(4) 0.049(2) 0.073(3) -0.004(2) -0.004(2) -0.014(2)
C26 0.079(3) 0.067(2) 0.054(2) 0.008(2) 0.006(2) -0.027(2)

loop_
_geom_bond_atom_site_label_1
_geom_bond_atom_site_label_2
_geom_bond_distance
_geom_bond_site_symmetry_2
_geom_bond_publ_flag
Mg1 N4 2.082(3) . ?
Mg1 N2 2.085(3) . ?
Mg1 N3 2.085(3) . ?
Mg1 N1 2.089(3) . ?
N1 C5 1.328(4) . ?
N1 C4 1.503(4) . ?
N2 C8 1.321(4) . ?
N2 C10 1.505(4) . ?
C1 C4 1.524(4) . ?
C2 C4 1.517(4) . ?
C3 C4 1.531(5) . ?
C5 C7 1.411(4) . ?
C5 C6 1.516(4) . ?
C7 C8 1.416(4) . ?
C8 C9 1.523(4) . ?
C10 C12 1.517(4) . ?
C10 C11 1.523(5) . ?
C10 C13 1.532(4) . ?
N3 C18 1.323(4) . ?
N3 C17 1.508(4) . ?
N4 C21 1.326(4) . ?
N4 C23 1.497(4) . ?
C14 C17 1.525(4) . ?
C15 C17 1.538(5) . ?
C16 C17 1.519(4) . ?
C18 C20 1.408(4) . ?
C18 C19 1.527(4) . ?
C20 C21 1.407(4) . ?
C21 C22 1.533(4) . ?
C23 C26 1.524(4) . ?
C23 C25 1.531(4) . ?
C23 C24 1.541(5) . ?
